data_4505169
loop_
_publ_author_name
'Zhou, Zhao-Hui'
'Yang, Jin-Mei'
'Wan, Hui-Lin'

_publ_section_title
;
 Diamine Substitution Reactions of Tetrahydrate Succinato Nickel, Cobalt,
 and Zinc Coordination Polymers
;
_journal_issue 5
_journal_name_full 'Crystal Growth &amp; Design'
_journal_page_first 1825
_journal_paper_doi 10.1021/cg050150r
_journal_volume 5
_journal_year 2005
_chemical_formula_sum 'C14 H18 N2 Ni O7'
_chemical_formula_weight 385.01
_chemical_name_common 'bipyridine suucinato nickel'
_chemical_name_systematic
; 
 ? 
;
_space_group_IT_number 14
_symmetry_cell_setting monoclinic
_symmetry_space_group_name_Hall '-P 2ybc'
_symmetry_space_group_name_H-M 'P 1 21/c 1'
_atom_sites_solution_hydrogens geom
_atom_sites_solution_primary direct
_atom_sites_solution_secondary difmap
_audit_creation_method SHELXL-97
_cell_angle_alpha 90.00
_cell_angle_beta 93.866(2)
_cell_angle_gamma 90.00
_cell_formula_units_Z 4
_cell_length_a 8.0456(7)
_cell_length_b 11.4433(10)
_cell_length_c 16.9978(15)
_cell_measurement_temperature 296(2)
_cell_measurement_theta_max 25.00
_cell_measurement_theta_min 2.15
_cell_volume 1561.4(2)
_computing_cell_refinement 'SMART (Bruker, 1998)'
_computing_data_collection 'SMART (Bruker, 1998)'
_computing_data_reduction 'SMART (Bruker, 1998)'
_computing_molecular_graphics 'ORTEP-II (Johnson, 1976)'
_computing_publication_material 'SHELXL-97 (Sheldrick, 1997)'
_computing_structure_refinement 'SHELXL-97 (Sheldrick, 1997)'
_computing_structure_solution 'SHELXS-97 (Sheldrick, 1990)'
_diffrn_ambient_temperature 296(2)
_diffrn_measured_fraction_theta_full 0.999
_diffrn_measured_fraction_theta_max 0.999
_diffrn_measurement_device_type 'Smart Apex Bruker CCD'
_diffrn_radiation_monochromator graphite
_diffrn_radiation_source 'fine-focus sealed tube'
_diffrn_radiation_type MoK\a
_diffrn_radiation_wavelength 0.71073
_diffrn_reflns_av_R_equivalents 0.1149
_diffrn_reflns_av_sigmaI/netI 0.1003
_diffrn_reflns_limit_h_max 9
_diffrn_reflns_limit_h_min -9
_diffrn_reflns_limit_k_max 13
_diffrn_reflns_limit_k_min -13
_diffrn_reflns_limit_l_max 20
_diffrn_reflns_limit_l_min -19
_diffrn_reflns_number 8625
_diffrn_reflns_theta_full 25.00
_diffrn_reflns_theta_max 25.00
_diffrn_reflns_theta_min 2.15
_exptl_absorpt_coefficient_mu 1.283
_exptl_absorpt_correction_T_max 0.9043
_exptl_absorpt_correction_T_min 0.8019
_exptl_absorpt_correction_type multi-scan
_exptl_absorpt_process_details 'SDABS (Sheldrick, 1997)'
_exptl_crystal_colour blue
_exptl_crystal_density_diffrn 1.638
_exptl_crystal_density_method 'not measured'
_exptl_crystal_description block
_exptl_crystal_F_000 800
_exptl_crystal_size_max 0.18
_exptl_crystal_size_mid 0.13
_exptl_crystal_size_min 0.08
_refine_diff_density_max 0.644
_refine_diff_density_min -0.491
_refine_diff_density_rms 0.094
_refine_ls_extinction_method none
_refine_ls_goodness_of_fit_ref 1.004
_refine_ls_hydrogen_treatment mixed
_refine_ls_matrix_type full
_refine_ls_number_parameters 235
_refine_ls_number_reflns 2754
_refine_ls_number_restraints 9
_refine_ls_restrained_S_all 1.002
_refine_ls_R_factor_all 0.0779
_refine_ls_R_factor_gt 0.0580
_refine_ls_shift/su_max 0.000
_refine_ls_shift/su_mean 0.000
_refine_ls_structure_factor_coef Fsqd
_refine_ls_weighting_details 'calc w=1/[\s^2^(Fo^2^)+(0.0568P)^2^+0.0000P] where P=(Fo^2^+2Fc^2^)/3'
_refine_ls_weighting_scheme calc
_refine_ls_wR_factor_gt 0.1275
_refine_ls_wR_factor_ref 0.1365
_reflns_number_gt 2142
_reflns_number_total 2754
_reflns_threshold_expression >2sigma(I)
_cod_data_source_file cg050150rsi20050413_123427.cif
_cod_data_source_block sad
_cod_depositor_comments
;
The following automatic conversions were performed:

'_exptl_absorpt_correction_type' value 'Multi-scan' changed to
'multi-scan' according to
/home/saulius/struct/CIF-dictionaries/cif_core.dic dictionary named
'cif_core.dic' version 2.4.1 from 2010-06-29.

Automatic conversion script
Id: cif_fix_values 1715 2011-07-08 13:25:40Z adriana 
;
_cod_original_sg_symbol_H-M p21/c
_cod_database_code 4505169

loop_
_symmetry_equiv_pos_as_xyz
'x, y, z'
'-x, y+1/2, -z+1/2'
'-x, -y, -z'
'x, -y-1/2, z-1/2'

loop_
_atom_site_label
_atom_site_type_symbol
_atom_site_fract_x
_atom_site_fract_y
_atom_site_fract_z
_atom_site_U_iso_or_equiv
_atom_site_adp_type
_atom_site_occupancy
_atom_site_symmetry_multiplicity
_atom_site_calc_flag
_atom_site_refinement_flags
Ni1 Ni 0.80657(7) 0.19905(5) 0.83528(3) 0.0250(2) Uani 1 1 d .
C1 C 0.7376(6) 0.0732(4) 0.6832(3) 0.0273(11) Uani 1 1 d .
C2 C 0.6405(6) 0.0555(4) 0.6055(2) 0.0334(12) Uani 1 1 d .
H2A H 0.7089 0.0780 0.5632 0.040 Uiso 1 1 calc R
H2B H 0.5431 0.1057 0.6030 0.040 Uiso 1 1 calc R
C3 C 0.5855(6) -0.0708(4) 0.5938(3) 0.0334(12) Uani 1 1 d .
H3A H 0.5586 -0.0837 0.5380 0.040 Uiso 1 1 calc R
H3B H 0.6786 -0.1212 0.6098 0.040 Uiso 1 1 calc R
C4 C 0.4378(6) -0.1068(4) 0.6383(3) 0.0292(11) Uani 1 1 d .
C5 C 0.6241(6) -0.0297(4) 0.8624(3) 0.0379(12) Uani 1 1 d .
H5A H 0.5903 -0.0253 0.8091 0.045 Uiso 1 1 calc R
C6 C 0.5719(7) -0.1238(4) 0.9048(3) 0.0459(14) Uani 1 1 d .
H6A H 0.5043 -0.1814 0.8810 0.055 Uiso 1 1 calc R
C7 C 0.6228(8) -0.1297(4) 0.9831(4) 0.0497(15) Uani 1 1 d .
H7A H 0.5904 -0.1922 1.0135 0.060 Uiso 1 1 calc R
C8 C 0.7215(7) -0.0435(5) 1.0166(3) 0.0449(14) Uani 1 1 d .
H8A H 0.7558 -0.0471 1.0699 0.054 Uiso 1 1 calc R
C9 C 0.7707(6) 0.0496(4) 0.9709(3) 0.0322(12) Uani 1 1 d .
C10 C 0.8707(6) 0.1487(4) 1.0021(3) 0.0304(11) Uani 1 1 d .
C11 C 0.9290(7) 0.1588(5) 1.0801(3) 0.0459(14) Uani 1 1 d .
H11A H 0.9027 0.1020 1.1164 0.055 Uiso 1 1 calc R
C12 C 1.0239(7) 0.2509(5) 1.1035(3) 0.0485(15) Uani 1 1 d .
H12A H 1.0636 0.2576 1.1560 0.058 Uiso 1 1 calc R
C13 C 1.0622(7) 0.3349(5) 1.0503(3) 0.0450(14) Uani 1 1 d .
H13A H 1.1290 0.3984 1.0655 0.054 Uiso 1 1 calc R
C14 C 0.9981(7) 0.3222(4) 0.9731(3) 0.0358(12) Uani 1 1 d .
H14A H 1.0219 0.3790 0.9364 0.043 Uiso 1 1 calc R
N1 N 0.7197(5) 0.0548(3) 0.8936(2) 0.0296(9) Uani 1 1 d .
N2 N 0.9035(5) 0.2313(3) 0.9495(2) 0.0303(9) Uani 1 1 d .
O1 O 0.6960(4) 0.1541(3) 0.72690(17) 0.0316(8) Uani 1 1 d .
O2 O 0.8552(5) 0.0032(3) 0.6990(2) 0.0494(10) Uani 1 1 d .
O3 O 0.3537(5) -0.0303(3) 0.6673(3) 0.0646(13) Uani 1 1 d .
O4 O 0.4112(4) -0.2150(2) 0.64125(18) 0.0343(8) Uani 1 1 d .
O2W O 1.0248(4) 0.1060(3) 0.81652(17) 0.0327(8) Uani 1 1 d D
O1W O 0.8941(5) 0.3459(3) 0.7822(2) 0.0355(8) Uani 1 1 d D
O3W O 0.3193(5) 0.1760(4) 0.7630(3) 0.0681(13) Uani 1 1 d D
H1W2 H 0.982(6) 0.072(5) 0.7757(19) 0.082 Uiso 1 1 d D
H1W1 H 0.823(5) 0.395(4) 0.796(4) 0.082 Uiso 1 1 d D
H2W2 H 1.115(4) 0.140(5) 0.806(3) 0.082 Uiso 1 1 d D
H2W1 H 0.990(3) 0.377(4) 0.786(4) 0.082 Uiso 1 1 d D
H1W3 H 0.399(5) 0.208(4) 0.790(3) 0.082 Uiso 1 1 d D
H2W3 H 0.352(6) 0.113(3) 0.743(3) 0.082 Uiso 1 1 d D

loop_
_atom_site_aniso_label
_atom_site_aniso_U_11
_atom_site_aniso_U_22
_atom_site_aniso_U_33
_atom_site_aniso_U_23
_atom_site_aniso_U_13
_atom_site_aniso_U_12
Ni1 0.0245(4) 0.0219(3) 0.0284(3) 0.0008(2) 0.0009(2) -0.0010(3)
C1 0.026(3) 0.021(2) 0.035(3) 0.002(2) 0.004(2) -0.006(2)
C2 0.040(3) 0.029(3) 0.030(2) -0.001(2) -0.003(2) -0.005(2)
C3 0.037(3) 0.032(3) 0.031(2) -0.005(2) -0.001(2) -0.004(2)
C4 0.027(3) 0.027(3) 0.033(3) 0.000(2) -0.004(2) -0.004(2)
C5 0.037(3) 0.028(3) 0.049(3) -0.001(2) 0.003(2) -0.003(2)
C6 0.048(4) 0.023(3) 0.068(4) 0.001(3) 0.013(3) -0.002(2)
C7 0.052(4) 0.029(3) 0.070(4) 0.019(3) 0.016(3) 0.002(3)
C8 0.045(4) 0.048(3) 0.043(3) 0.018(3) 0.016(3) 0.010(3)
C9 0.033(3) 0.028(3) 0.036(3) 0.006(2) 0.008(2) 0.009(2)
C10 0.024(3) 0.038(3) 0.029(3) 0.006(2) 0.001(2) 0.012(2)
C11 0.055(4) 0.052(3) 0.031(3) 0.006(2) 0.007(3) 0.006(3)
C12 0.046(4) 0.066(4) 0.033(3) -0.011(3) -0.004(3) 0.014(3)
C13 0.038(4) 0.045(3) 0.052(3) -0.020(3) -0.003(3) 0.005(3)
C14 0.035(3) 0.032(3) 0.041(3) -0.007(2) 0.004(2) 0.004(2)
N1 0.030(3) 0.0193(19) 0.040(2) 0.0072(17) 0.0089(18) 0.0004(18)
N2 0.030(3) 0.031(2) 0.030(2) -0.0046(17) -0.0010(18) 0.0047(18)
O1 0.033(2) 0.0311(18) 0.0297(17) -0.0044(14) -0.0034(15) 0.0032(15)
O2 0.041(2) 0.041(2) 0.064(2) -0.0168(18) -0.0161(19) 0.0156(19)
O3 0.055(3) 0.032(2) 0.111(3) -0.023(2) 0.039(3) -0.005(2)
O4 0.030(2) 0.0246(18) 0.050(2) 0.0022(15) 0.0087(16) -0.0010(15)
O2W 0.026(2) 0.037(2) 0.0338(18) -0.0018(15) -0.0027(15) 0.0037(16)
O1W 0.034(2) 0.0292(18) 0.045(2) 0.0068(15) 0.0114(18) -0.0083(16)
O3W 0.031(3) 0.075(3) 0.099(4) -0.034(3) 0.009(2) -0.010(2)

loop_
_atom_type_symbol
_atom_type_description
_atom_type_scat_dispersion_real
_atom_type_scat_dispersion_imag
_atom_type_scat_source
C C 0.0033 0.0016 'International Tables Vol C Tables 4.2.6.8 and 6.1.1.4'
H H 0.0000 0.0000 'International Tables Vol C Tables 4.2.6.8 and 6.1.1.4'
N N 0.0061 0.0033 'International Tables Vol C Tables 4.2.6.8 and 6.1.1.4'
O O 0.0106 0.0060 'International Tables Vol C Tables 4.2.6.8 and 6.1.1.4'
Ni Ni 0.3393 1.1124 'International Tables Vol C Tables 4.2.6.8 and 6.1.1.4'

loop_
_geom_angle_atom_site_label_1
_geom_angle_atom_site_label_2
_geom_angle_atom_site_label_3
_geom_angle
_geom_angle_site_symmetry_1
_geom_angle_site_symmetry_3
O1W Ni1 O1 87.25(13) . .
O1W Ni1 N1 177.44(14) . .
O1 Ni1 N1 95.14(14) . .
O1W Ni1 O4 90.88(13) . 2_656
O1 Ni1 O4 88.35(13) . 2_656
N1 Ni1 O4 88.25(14) . 2_656
O1W Ni1 N2 98.44(15) . .
O1 Ni1 N2 174.16(14) . .
N1 Ni1 N2 79.15(15) . .
O4 Ni1 N2 90.26(14) 2_656 .
O1W Ni1 O2W 91.91(13) . .
O1 Ni1 O2W 93.02(12) . .
N1 Ni1 O2W 88.91(14) . .
O4 Ni1 O2W 176.94(12) 2_656 .
N2 Ni1 O2W 88.11(13) . .
O1 C1 O2 125.2(4) . .
O1 C1 C2 118.6(4) . .
O2 C1 C2 116.2(4) . .
C1 C2 C3 111.9(4) . .
C4 C3 C2 115.3(4) . .
O3 C4 O4 125.7(5) . .
O3 C4 C3 118.7(4) . .
O4 C4 C3 115.5(4) . .
N1 C5 C6 123.5(5) . .
C7 C6 C5 117.8(5) . .
C8 C7 C6 119.8(5) . .
C7 C8 C9 120.0(5) . .
N1 C9 C8 119.8(5) . .
N1 C9 C10 116.1(4) . .
C8 C9 C10 124.1(4) . .
N2 C10 C11 120.8(5) . .
N2 C10 C9 115.6(4) . .
C11 C10 C9 123.6(4) . .
C12 C11 C10 119.9(5) . .
C11 C12 C13 120.2(5) . .
C12 C13 C14 117.8(5) . .
N2 C14 C13 122.4(5) . .
C5 N1 C9 119.1(4) . .
C5 N1 Ni1 126.7(3) . .
C9 N1 Ni1 114.2(3) . .
C14 N2 C10 118.9(4) . .
C14 N2 Ni1 126.2(3) . .
C10 N2 Ni1 114.9(3) . .
C1 O1 Ni1 127.0(3) . .
C4 O4 Ni1 128.6(3) . 2_646

loop_
_geom_bond_atom_site_label_1
_geom_bond_atom_site_label_2
_geom_bond_distance
_geom_bond_site_symmetry_2
Ni1 O1W 2.054(3) .
Ni1 O1 2.056(3) .
Ni1 N1 2.070(3) .
Ni1 O4 2.071(3) 2_656
Ni1 N2 2.076(4) .
Ni1 O2W 2.096(3) .
C1 O1 1.246(5) .
C1 O2 1.255(5) .
C1 C2 1.503(6) .
C2 C3 1.520(6) .
C3 C4 1.508(6) .
C4 O3 1.230(6) .
C4 O4 1.258(5) .
C5 N1 1.324(6) .
C5 C6 1.377(6) .
C6 C7 1.367(7) .
C7 C8 1.366(7) .
C8 C9 1.391(6) .
C9 N1 1.353(6) .
C9 C10 1.468(7) .
C10 N2 1.340(6) .
C10 C11 1.381(7) .
C11 C12 1.346(8) .
C12 C13 1.369(7) .
C13 C14 1.384(7) .
C14 N2 1.335(6) .
O4 Ni1 2.071(3) 2_646
